data_4316143
loop_
_publ_author_name
'William A. Merrill'
'Robert J. Wright'
'Corneliu S. Stanciu'
'Marilyn M. Olmstead'
'James C. Fettinger'
'Philip P. Power'

_publ_section_title
;
 Synthesis and Structural Characterization of a Series of Dimeric
 Metal(II) Imido Complexes {M(\m-NAr#)}2 [M = Ge, Sn, Pb; Ar#=
 C6H3-2,6-(C6H2-2,4,6-Me3)2] and the Related Monomeric Primary Amido
 Derivatives M{N(H)Ar#}2 (M = Ge, Sn, Pb): Spectroscopic Manifestations of
 Secondary Metal-Ligand Interactions
;
_journal_name_full 'Inorganic Chemistry'
_journal_page_first 7097
_journal_page_last 7105
_journal_paper_doi 10.1021/ic100831c
_journal_volume 49
_journal_year 2010
_chemical_formula_moiety 'C48 H52 N2 Sn'
_chemical_formula_sum 'C48 H52 N2 Sn'
_chemical_formula_weight 775.61
_chemical_name_common 'Compound 5'
_chemical_name_systematic
; 
 ? 
;
_space_group_IT_number 2
_symmetry_cell_setting triclinic
_symmetry_space_group_name_Hall '-P 1'
_symmetry_space_group_name_H-M 'P -1'
_atom_sites_solution_hydrogens geom
_atom_sites_solution_primary direct
_atom_sites_solution_secondary difmap
_audit_creation_method SHELXL-97
_cell_angle_alpha 73.768(2)
_cell_angle_beta 87.967(2)
_cell_angle_gamma 88.886(2)
_cell_formula_units_Z 2
_cell_length_a 9.7754(9)
_cell_length_b 11.7530(11)
_cell_length_c 18.0055(17)
_cell_measurement_reflns_used 7978
_cell_measurement_temperature 90(2)
_cell_measurement_theta_max 30.1
_cell_measurement_theta_min 2.4
_cell_volume 1984.8(3)
_computing_cell_refinement 'SAINT (Bruker, 2005)'
_computing_data_collection 'SMART (Bruker, 2005)'
_computing_data_reduction 'SAINT (Bruker, 2005)'
_computing_molecular_graphics 'SHELXTL 6.1 (Sheldrick, 2008)'
_computing_publication_material 'SHELXL-97 (Sheldrick, 2008)'
_computing_structure_refinement 'SHELXL-97 (Sheldrick, 2008)'
_computing_structure_solution 'SHELXS-97 (Sheldrick, 2008)'
_diffrn_ambient_temperature 90(2)
_diffrn_detector_area_resol_mean 8.3
_diffrn_measured_fraction_theta_full 0.987
_diffrn_measured_fraction_theta_max 0.987
_diffrn_measurement_device_type 'Bruker SMART 1000'
_diffrn_measurement_method \w
_diffrn_radiation_monochromator graphite
_diffrn_radiation_source 'fine-focus sealed tube'
_diffrn_radiation_type MoK\a
_diffrn_radiation_wavelength 0.71073
_diffrn_reflns_av_R_equivalents 0.0212
_diffrn_reflns_av_sigmaI/netI 0.0331
_diffrn_reflns_limit_h_max 13
_diffrn_reflns_limit_h_min -13
_diffrn_reflns_limit_k_max 16
_diffrn_reflns_limit_k_min -16
_diffrn_reflns_limit_l_max 25
_diffrn_reflns_limit_l_min -25
_diffrn_reflns_number 22162
_diffrn_reflns_theta_full 30.00
_diffrn_reflns_theta_max 30.00
_diffrn_reflns_theta_min 1.80
_exptl_absorpt_coefficient_mu 0.679
_exptl_absorpt_correction_T_max 0.892
_exptl_absorpt_correction_T_min 0.740
_exptl_absorpt_correction_type multi-scan
_exptl_absorpt_process_details 'SADABS (Sheldrick, 2001)'
_exptl_crystal_colour orange
_exptl_crystal_density_diffrn 1.298
_exptl_crystal_density_method 'not measured'
_exptl_crystal_description plate
_exptl_crystal_F_000 808
_exptl_crystal_size_max 0.47
_exptl_crystal_size_mid 0.36
_exptl_crystal_size_min 0.17
_refine_diff_density_max 2.332
_refine_diff_density_min -0.572
_refine_diff_density_rms 0.081
_refine_ls_extinction_method none
_refine_ls_goodness_of_fit_ref 1.128
_refine_ls_hydrogen_treatment mixed
_refine_ls_matrix_type full
_refine_ls_number_parameters 489
_refine_ls_number_reflns 11448
_refine_ls_number_restraints 2
_refine_ls_restrained_S_all 1.128
_refine_ls_R_factor_all 0.0482
_refine_ls_R_factor_gt 0.0358
_refine_ls_shift/su_max 0.005
_refine_ls_shift/su_mean 0.000
_refine_ls_structure_factor_coef Fsqd
_refine_ls_weighting_details 'calc w=1/[\s^2^(Fo^2^)+(0.0543P)^2^+0.7337P] where P=(Fo^2^+2Fc^2^)/3'
_refine_ls_weighting_scheme calc
_refine_ls_wR_factor_gt 0.0955
_refine_ls_wR_factor_ref 0.1017
_reflns_number_gt 9621
_reflns_number_total 11448
_reflns_threshold_expression I>2sigma(I)
_cod_data_source_file ic100831c_si_001_5.cif
_cod_data_source_block jf1237
_cod_database_code 4316143

loop_
_symmetry_equiv_pos_as_xyz
'x, y, z'
'-x, -y, -z'

loop_
_atom_site_label
_atom_site_type_symbol
_atom_site_fract_x
_atom_site_fract_y
_atom_site_fract_z
_atom_site_U_iso_or_equiv
_atom_site_adp_type
_atom_site_occupancy
_atom_site_symmetry_multiplicity
_atom_site_calc_flag
_atom_site_refinement_flags
_atom_site_disorder_assembly
_atom_site_disorder_group
Sn1 Sn 0.384600(14) 0.280101(13) 0.679939(8) 0.01946(5) Uani 0.90 1 d P A 1
N1 N 0.38596(19) 0.09378(17) 0.71211(11) 0.0268(4) Uani 0.90 1 d PD A 1
H1 H 0.462(2) 0.061(2) 0.7391(16) 0.030(8) Uiso 0.90 1 d PD B 1
N2 N 0.3906(2) 0.2677(2) 0.79820(12) 0.0346(4) Uani 0.90 1 d PD A 1
H2 H 0.318(3) 0.225(3) 0.8255(18) 0.049(10) Uiso 0.90 1 d PD C 1
Sn2 Sn 0.39138(18) 0.06659(12) 0.83355(8) 0.0271(3) Uani 0.10 1 d P A 2
N1A N 0.38596(19) 0.09378(17) 0.71211(11) 0.0268(4) Uani 0.10 1 d P A 2
H1A H 0.4322 0.1549 0.6805 0.032 Uiso 0.10 1 calc PR A 2
N2A N 0.3906(2) 0.2677(2) 0.79820(12) 0.0346(4) Uani 0.10 1 d P A 2
H2A H 0.3392 0.3084 0.7588 0.042 Uiso 0.10 1 calc PR A 2
C1 C 0.3135(2) 0.02040(18) 0.68023(12) 0.0234(4) Uani 1 1 d . . .
C2 C 0.3664(2) -0.09161(19) 0.67788(12) 0.0238(4) Uani 1 1 d . A .
C3 C 0.2878(2) -0.1651(2) 0.64773(13) 0.0290(4) Uani 1 1 d . . .
H3 H 0.3233 -0.2405 0.6467 0.035 Uiso 1 1 calc R A .
C4 C 0.1587(2) -0.1303(2) 0.61916(14) 0.0319(5) Uani 1 1 d . A .
H4 H 0.1068 -0.1811 0.5984 0.038 Uiso 1 1 calc R . .
C5 C 0.1064(2) -0.0208(2) 0.62119(13) 0.0282(4) Uani 1 1 d . . .
H5 H 0.0185 0.0033 0.6013 0.034 Uiso 1 1 calc R A .
C6 C 0.1804(2) 0.05481(19) 0.65192(12) 0.0243(4) Uani 1 1 d . A .
C7 C 0.5042(2) -0.13062(18) 0.71031(12) 0.0235(4) Uani 1 1 d . . .
C8 C 0.6230(2) -0.1081(2) 0.66221(12) 0.0273(4) Uani 1 1 d . A .
C9 C 0.7497(2) -0.1469(2) 0.69384(13) 0.0293(4) Uani 1 1 d . . .
H9 H 0.8296 -0.1325 0.6611 0.035 Uiso 1 1 calc R A .
C10 C 0.7623(2) -0.2061(2) 0.77187(13) 0.0282(4) Uani 1 1 d . A .
C11 C 0.6445(2) -0.2249(2) 0.81877(13) 0.0310(5) Uani 1 1 d . . .
H11 H 0.6515 -0.2636 0.8724 0.037 Uiso 1 1 calc R A .
C12 C 0.5160(2) -0.1883(2) 0.78908(13) 0.0278(4) Uani 1 1 d . A .
C13 C 0.6138(3) -0.0439(3) 0.57746(14) 0.0421(6) Uani 1 1 d . . .
H13A H 0.7062 -0.0290 0.5542 0.063 Uiso 1 1 calc R A .
H13B H 0.5652 0.0317 0.5715 0.063 Uiso 1 1 calc R . .
H13C H 0.5640 -0.0926 0.5515 0.063 Uiso 1 1 calc R . .
C14 C 0.9001(2) -0.2501(2) 0.80467(16) 0.0375(5) Uani 1 1 d . . .
H14A H 0.9151 -0.3319 0.8026 0.056 Uiso 1 1 calc R A .
H14B H 0.9021 -0.2473 0.8585 0.056 Uiso 1 1 calc R . .
H14C H 0.9724 -0.1996 0.7741 0.056 Uiso 1 1 calc R . .
C15 C 0.3907(3) -0.2056(3) 0.84221(16) 0.0477(7) Uani 1 1 d . . .
H15A H 0.3530 -0.1281 0.8432 0.072 Uiso 1 1 calc R A .
H15B H 0.4159 -0.2503 0.8946 0.072 Uiso 1 1 calc R . .
H15C H 0.3220 -0.2495 0.8234 0.072 Uiso 1 1 calc R . .
C16 C 0.1216(2) 0.17090(19) 0.65693(13) 0.0258(4) Uani 1 1 d . . .
C17 C 0.1091(2) 0.2667(2) 0.58988(13) 0.0280(4) Uani 1 1 d . A .
C18 C 0.0658(2) 0.3773(2) 0.59731(14) 0.0320(5) Uani 1 1 d . . .
H18 H 0.0570 0.4416 0.5520 0.038 Uiso 1 1 calc R A .
C19 C 0.0352(2) 0.3960(2) 0.66924(15) 0.0310(5) Uani 1 1 d . A .
C20 C 0.0426(2) 0.2996(2) 0.73492(14) 0.0312(5) Uani 1 1 d . . .
H20 H 0.0193 0.3104 0.7842 0.037 Uiso 1 1 calc R A .
C21 C 0.0835(2) 0.1867(2) 0.72996(13) 0.0284(4) Uani 1 1 d . A .
C22 C 0.1510(3) 0.2529(2) 0.51149(14) 0.0370(5) Uani 1 1 d . . .
H22A H 0.2452 0.2224 0.5127 0.055 Uiso 1 1 calc R A .
H22B H 0.1454 0.3300 0.4726 0.055 Uiso 1 1 calc R . .
H22C H 0.0895 0.1972 0.4981 0.055 Uiso 1 1 calc R . .
C23 C -0.0032(3) 0.5170(2) 0.67715(17) 0.0383(6) Uani 1 1 d . . .
H23A H -0.0986 0.5351 0.6628 0.058 Uiso 1 1 calc R A .
H23B H 0.0566 0.5765 0.6429 0.058 Uiso 1 1 calc R . .
H23C H 0.0074 0.5181 0.7309 0.058 Uiso 1 1 calc R . .
C24 C 0.0880(3) 0.0841(2) 0.80262(14) 0.0361(5) Uani 1 1 d . . .
H24A H 0.0601 0.1118 0.8475 0.054 Uiso 1 1 calc R A .
H24B H 0.1814 0.0518 0.8091 0.054 Uiso 1 1 calc R . .
H24C H 0.0254 0.0223 0.7983 0.054 Uiso 1 1 calc R . .
C25 C 0.4690(2) 0.32769(19) 0.83704(12) 0.0252(4) Uani 1 1 d . . .
C26 C 0.4248(2) 0.34049(19) 0.91009(12) 0.0251(4) Uani 1 1 d . A .
C27 C 0.5103(2) 0.39396(19) 0.95001(12) 0.0259(4) Uani 1 1 d . . .
H27 H 0.4816 0.4001 0.9997 0.031 Uiso 1 1 calc R A .
C28 C 0.6372(2) 0.4389(2) 0.91900(13) 0.0277(4) Uani 1 1 d . A .
H28 H 0.6945 0.4752 0.9472 0.033 Uiso 1 1 calc R . .
C29 C 0.6788(2) 0.42993(19) 0.84623(12) 0.0255(4) Uani 1 1 d . . .
H29 H 0.7642 0.4622 0.8242 0.031 Uiso 1 1 calc R A .
C30 C 0.5978(2) 0.37462(19) 0.80511(12) 0.0238(4) Uani 1 1 d . A .
C31 C 0.2841(2) 0.3006(2) 0.94108(12) 0.0260(4) Uani 1 1 d . . .
C32 C 0.2587(2) 0.1837(2) 0.98404(14) 0.0299(5) Uani 1 1 d . A .
C33 C 0.1250(2) 0.1493(2) 1.00863(14) 0.0326(5) Uani 1 1 d . . .
H33 H 0.1087 0.0695 1.0377 0.039 Uiso 1 1 calc R A .
C34 C 0.0154(2) 0.2276(2) 0.99202(13) 0.0319(5) Uani 1 1 d . A .
C35 C 0.0420(3) 0.3448(2) 0.95061(15) 0.0376(5) Uani 1 1 d . . .
H35 H -0.0318 0.4001 0.9396 0.045 Uiso 1 1 calc R A .
C36 C 0.1741(3) 0.3827(2) 0.92493(14) 0.0349(5) Uani 1 1 d . A .
C37 C 0.3738(3) 0.0948(2) 1.0017(2) 0.0500(8) Uani 1 1 d . . .
H37A H 0.4246 0.0953 0.9537 0.075 Uiso 1 1 calc R A .
H37B H 0.3366 0.0156 1.0253 0.075 Uiso 1 1 calc R . .
H37C H 0.4355 0.1153 1.0376 0.075 Uiso 1 1 calc R . .
C38 C -0.1281(3) 0.1899(3) 1.01994(17) 0.0449(6) Uani 1 1 d . . .
H38A H -0.1359 0.1041 1.0289 0.067 Uiso 1 1 calc R A .
H38B H -0.1929 0.2309 0.9808 0.067 Uiso 1 1 calc R . .
H38C H -0.1489 0.2103 1.0684 0.067 Uiso 1 1 calc R . .
C39 C 0.1985(3) 0.5107(3) 0.8800(2) 0.0509(7) Uani 1 1 d . . .
H39A H 0.1126 0.5559 0.8779 0.076 Uiso 1 1 calc R A .
H39B H 0.2315 0.5146 0.8274 0.076 Uiso 1 1 calc R . .
H39C H 0.2671 0.5446 0.9059 0.076 Uiso 1 1 calc R . .
C40 C 0.6417(2) 0.36535(19) 0.72656(12) 0.0248(4) Uani 1 1 d . . .
C41 C 0.6303(2) 0.4644(2) 0.66133(12) 0.0259(4) Uani 1 1 d . A .
C42 C 0.6648(2) 0.4515(2) 0.58780(13) 0.0294(4) Uani 1 1 d . . .
H42 H 0.6588 0.5184 0.5438 0.035 Uiso 1 1 calc R A .
C43 C 0.7076(2) 0.3434(2) 0.57775(13) 0.0316(5) Uani 1 1 d . A .
C44 C 0.7202(2) 0.2469(2) 0.64237(14) 0.0312(5) Uani 1 1 d . . .
H44 H 0.7507 0.1730 0.6357 0.037 Uiso 1 1 calc R A .
C45 C 0.6890(2) 0.2553(2) 0.71735(13) 0.0278(4) Uani 1 1 d . A .
C46 C 0.5762(3) 0.5817(2) 0.66949(14) 0.0327(5) Uani 1 1 d . . .
H46A H 0.4898 0.5691 0.6999 0.049 Uiso 1 1 calc R A .
H46B H 0.5604 0.6355 0.6181 0.049 Uiso 1 1 calc R . .
H46C H 0.6431 0.6164 0.6958 0.049 Uiso 1 1 calc R . .
C47 C 0.7399(3) 0.3302(3) 0.49799(15) 0.0430(6) Uani 1 1 d . . .
H47A H 0.8393 0.3239 0.4905 0.065 Uiso 1 1 calc R A .
H47B H 0.7050 0.3995 0.4590 0.065 Uiso 1 1 calc R . .
H47C H 0.6965 0.2585 0.4927 0.065 Uiso 1 1 calc R . .
C48 C 0.7059(3) 0.1500(2) 0.78692(15) 0.0361(5) Uani 1 1 d . . .
H48A H 0.7785 0.1657 0.8188 0.054 Uiso 1 1 calc R A .
H48B H 0.7304 0.0799 0.7698 0.054 Uiso 1 1 calc R . .
H48C H 0.6197 0.1359 0.8174 0.054 Uiso 1 1 calc R . .

loop_
_atom_site_aniso_label
_atom_site_aniso_U_11
_atom_site_aniso_U_22
_atom_site_aniso_U_33
_atom_site_aniso_U_23
_atom_site_aniso_U_13
_atom_site_aniso_U_12
Sn1 0.01886(8) 0.01994(8) 0.01954(8) -0.00508(5) -0.00186(5) -0.00339(5)
N1 0.0271(9) 0.0258(9) 0.0297(9) -0.0108(7) -0.0069(7) 0.0003(7)
N2 0.0344(10) 0.0444(12) 0.0287(10) -0.0155(9) 0.0043(8) -0.0179(9)
Sn2 0.0494(9) 0.0166(6) 0.0141(6) -0.0009(5) -0.0070(6) -0.0138(6)
N1A 0.0271(9) 0.0258(9) 0.0297(9) -0.0108(7) -0.0069(7) 0.0003(7)
N2A 0.0344(10) 0.0444(12) 0.0287(10) -0.0155(9) 0.0043(8) -0.0179(9)
C1 0.0252(9) 0.0249(10) 0.0205(9) -0.0073(7) 0.0009(7) -0.0026(8)
C2 0.0240(9) 0.0256(10) 0.0235(9) -0.0098(8) 0.0001(7) -0.0009(8)
C3 0.0285(10) 0.0290(11) 0.0338(11) -0.0160(9) 0.0012(9) -0.0014(8)
C4 0.0268(11) 0.0371(12) 0.0378(12) -0.0196(10) -0.0026(9) -0.0052(9)
C5 0.0217(9) 0.0332(11) 0.0309(11) -0.0107(9) -0.0015(8) -0.0028(8)
C6 0.0244(9) 0.0255(10) 0.0228(9) -0.0064(8) 0.0012(7) -0.0018(8)
C7 0.0245(9) 0.0227(9) 0.0254(9) -0.0100(8) -0.0002(7) -0.0008(7)
C8 0.0265(10) 0.0320(11) 0.0235(10) -0.0080(8) 0.0011(8) -0.0020(8)
C9 0.0231(10) 0.0374(12) 0.0290(10) -0.0120(9) 0.0024(8) -0.0029(8)
C10 0.0265(10) 0.0278(11) 0.0324(11) -0.0118(9) -0.0036(8) 0.0031(8)
C11 0.0342(12) 0.0305(11) 0.0252(10) -0.0029(8) -0.0008(9) 0.0028(9)
C12 0.0277(10) 0.0275(10) 0.0258(10) -0.0041(8) 0.0037(8) -0.0003(8)
C13 0.0345(13) 0.0634(18) 0.0236(11) -0.0048(11) 0.0018(9) -0.0039(12)
C14 0.0296(12) 0.0428(14) 0.0426(14) -0.0157(11) -0.0081(10) 0.0078(10)
C15 0.0345(13) 0.0656(19) 0.0317(13) 0.0039(12) 0.0079(10) 0.0023(12)
C16 0.0228(9) 0.0255(10) 0.0276(10) -0.0049(8) 0.0000(8) -0.0012(8)
C17 0.0225(10) 0.0313(11) 0.0269(10) -0.0024(8) -0.0026(8) -0.0026(8)
C18 0.0271(11) 0.0285(11) 0.0363(12) -0.0016(9) -0.0049(9) -0.0020(8)
C19 0.0219(10) 0.0274(11) 0.0422(13) -0.0073(9) -0.0010(9) 0.0009(8)
C20 0.0296(11) 0.0286(11) 0.0360(12) -0.0107(9) 0.0030(9) 0.0002(9)
C21 0.0284(10) 0.0265(11) 0.0290(10) -0.0059(8) 0.0028(8) 0.0008(8)
C22 0.0390(13) 0.0431(14) 0.0261(11) -0.0049(10) -0.0023(9) -0.0044(11)
C23 0.0322(12) 0.0271(12) 0.0543(16) -0.0091(11) -0.0013(11) 0.0029(9)
C24 0.0478(14) 0.0293(12) 0.0296(11) -0.0062(9) 0.0061(10) 0.0023(10)
C25 0.0269(10) 0.0258(10) 0.0238(9) -0.0085(8) -0.0004(8) -0.0039(8)
C26 0.0269(10) 0.0247(10) 0.0232(9) -0.0061(8) 0.0008(8) -0.0005(8)
C27 0.0302(10) 0.0266(10) 0.0217(9) -0.0083(8) -0.0007(8) 0.0027(8)
C28 0.0301(11) 0.0296(11) 0.0275(10) -0.0139(9) -0.0043(8) -0.0016(8)
C29 0.0232(9) 0.0284(10) 0.0271(10) -0.0116(8) 0.0002(8) -0.0007(8)
C30 0.0263(10) 0.0244(10) 0.0216(9) -0.0081(7) 0.0000(7) -0.0011(8)
C31 0.0268(10) 0.0292(11) 0.0220(9) -0.0074(8) 0.0014(8) 0.0000(8)
C32 0.0289(11) 0.0279(11) 0.0329(11) -0.0095(9) 0.0074(9) 0.0023(8)
C33 0.0318(11) 0.0282(11) 0.0354(12) -0.0065(9) 0.0118(9) 0.0001(9)
C34 0.0279(11) 0.0413(13) 0.0256(10) -0.0086(9) 0.0045(8) 0.0012(9)
C35 0.0277(11) 0.0435(14) 0.0358(13) -0.0018(10) -0.0019(9) 0.0069(10)
C36 0.0319(12) 0.0375(13) 0.0309(11) -0.0023(10) -0.0023(9) 0.0017(10)
C37 0.0339(13) 0.0286(13) 0.079(2) -0.0031(13) 0.0145(13) 0.0073(10)
C38 0.0301(12) 0.0532(17) 0.0463(15) -0.0070(13) 0.0118(11) 0.0009(11)
C39 0.0426(15) 0.0386(15) 0.0595(19) 0.0059(13) -0.0040(13) 0.0065(12)
C40 0.0225(9) 0.0288(10) 0.0255(10) -0.0114(8) 0.0015(7) -0.0042(8)
C41 0.0236(9) 0.0304(11) 0.0246(10) -0.0090(8) 0.0020(8) -0.0054(8)
C42 0.0283(10) 0.0346(12) 0.0262(10) -0.0098(9) 0.0040(8) -0.0085(9)
C43 0.0278(11) 0.0450(13) 0.0274(10) -0.0188(10) 0.0056(8) -0.0089(9)
C44 0.0290(11) 0.0346(12) 0.0363(12) -0.0204(10) 0.0010(9) -0.0003(9)
C45 0.0262(10) 0.0302(11) 0.0298(10) -0.0128(9) -0.0006(8) -0.0009(8)
C46 0.0382(12) 0.0279(11) 0.0315(11) -0.0076(9) 0.0010(9) -0.0029(9)
C47 0.0462(15) 0.0563(17) 0.0332(13) -0.0241(12) 0.0100(11) -0.0118(13)
C48 0.0402(13) 0.0320(12) 0.0380(13) -0.0127(10) -0.0039(10) 0.0049(10)

loop_
_atom_type_symbol
_atom_type_description
_atom_type_scat_dispersion_real
_atom_type_scat_dispersion_imag
_atom_type_scat_source
C C 0.0033 0.0016 'International Tables Vol C Tables 4.2.6.8 and 6.1.1.4'
H H 0.0000 0.0000 'International Tables Vol C Tables 4.2.6.8 and 6.1.1.4'
N N 0.0061 0.0033 'International Tables Vol C Tables 4.2.6.8 and 6.1.1.4'
Sn Sn -0.6537 1.4246 'International Tables Vol C Tables 4.2.6.8 and 6.1.1.4'

loop_
_geom_angle_atom_site_label_1
_geom_angle_atom_site_label_2
_geom_angle_atom_site_label_3
_geom_angle
_geom_angle_site_symmetry_1
_geom_angle_site_symmetry_3
_geom_angle_publ_flag
N2 Sn1 N1 87.07(8) . . ?
C1 N1 Sn1 127.68(15) . . ?
C1 N1 H1 116.3(19) . . ?
Sn1 N1 H1 113.1(19) . . ?
C25 N2 Sn1 130.52(15) . . ?
C25 N2 H2 117(2) . . ?
Sn1 N2 H2 112(2) . . ?
N1 C1 C2 121.30(19) . . ?
N1 C1 C6 119.88(19) . . ?
C2 C1 C6 118.77(19) . . ?
C3 C2 C1 119.59(19) . . ?
C3 C2 C7 121.21(19) . . ?
C1 C2 C7 119.18(18) . . ?
C4 C3 C2 121.4(2) . . ?
C4 C3 H3 119.3 . . ?
C2 C3 H3 119.3 . . ?
C5 C4 C3 119.4(2) . . ?
C5 C4 H4 120.3 . . ?
C3 C4 H4 120.3 . . ?
C4 C5 C6 121.2(2) . . ?
C4 C5 H5 119.4 . . ?
C6 C5 H5 119.4 . . ?
C5 C6 C1 119.66(19) . . ?
C5 C6 C16 121.19(19) . . ?
C1 C6 C16 119.14(18) . . ?
C12 C7 C8 119.4(2) . . ?
C12 C7 C2 120.15(19) . . ?
C8 C7 C2 120.48(19) . . ?
C9 C8 C7 119.2(2) . . ?
C9 C8 C13 120.2(2) . . ?
C7 C8 C13 120.6(2) . . ?
C10 C9 C8 121.9(2) . . ?
C10 C9 H9 119.1 . . ?
C8 C9 H9 119.1 . . ?
C11 C10 C9 118.1(2) . . ?
C11 C10 C14 120.8(2) . . ?
C9 C10 C14 121.1(2) . . ?
C10 C11 C12 121.6(2) . . ?
C10 C11 H11 119.2 . . ?
C12 C11 H11 119.2 . . ?
C11 C12 C7 119.8(2) . . ?
C11 C12 C15 120.3(2) . . ?
C7 C12 C15 119.9(2) . . ?
C8 C13 H13A 109.5 . . ?
C8 C13 H13B 109.5 . . ?
H13A C13 H13B 109.5 . . ?
C8 C13 H13C 109.5 . . ?
H13A C13 H13C 109.5 . . ?
H13B C13 H13C 109.5 . . ?
C10 C14 H14A 109.5 . . ?
C10 C14 H14B 109.5 . . ?
H14A C14 H14B 109.5 . . ?
C10 C14 H14C 109.5 . . ?
H14A C14 H14C 109.5 . . ?
H14B C14 H14C 109.5 . . ?
C12 C15 H15A 109.5 . . ?
C12 C15 H15B 109.5 . . ?
H15A C15 H15B 109.5 . . ?
C12 C15 H15C 109.5 . . ?
H15A C15 H15C 109.5 . . ?
H15B C15 H15C 109.5 . . ?
C17 C16 C21 119.4(2) . . ?
C17 C16 C6 120.7(2) . . ?
C21 C16 C6 119.85(19) . . ?
C18 C17 C16 119.2(2) . . ?
C18 C17 C22 120.1(2) . . ?
C16 C17 C22 120.6(2) . . ?
C19 C18 C17 122.0(2) . . ?
C19 C18 H18 119.0 . . ?
C17 C18 H18 119.0 . . ?
C20 C19 C18 118.3(2) . . ?
C20 C19 C23 120.0(2) . . ?
C18 C19 C23 121.7(2) . . ?
C19 C20 C21 121.5(2) . . ?
C19 C20 H20 119.2 . . ?
C21 C20 H20 119.2 . . ?
C20 C21 C16 119.4(2) . . ?
C20 C21 C24 119.7(2) . . ?
C16 C21 C24 120.9(2) . . ?
C17 C22 H22A 109.5 . . ?
C17 C22 H22B 109.5 . . ?
H22A C22 H22B 109.5 . . ?
C17 C22 H22C 109.5 . . ?
H22A C22 H22C 109.5 . . ?
H22B C22 H22C 109.5 . . ?
C19 C23 H23A 109.5 . . ?
C19 C23 H23B 109.5 . . ?
H23A C23 H23B 109.5 . . ?
C19 C23 H23C 109.5 . . ?
H23A C23 H23C 109.5 . . ?
H23B C23 H23C 109.5 . . ?
C21 C24 H24A 109.5 . . ?
C21 C24 H24B 109.5 . . ?
H24A C24 H24B 109.5 . . ?
C21 C24 H24C 109.5 . . ?
H24A C24 H24C 109.5 . . ?
H24B C24 H24C 109.5 . . ?
N2 C25 C26 120.90(19) . . ?
N2 C25 C30 120.20(19) . . ?
C26 C25 C30 118.88(19) . . ?
C27 C26 C25 119.41(19) . . ?
C27 C26 C31 121.35(19) . . ?
C25 C26 C31 119.19(19) . . ?
C26 C27 C28 121.65(19) . . ?
C26 C27 H27 119.2 . . ?
C28 C27 H27 119.2 . . ?
C29 C28 C27 119.0(2) . . ?
C29 C28 H28 120.5 . . ?
C27 C28 H28 120.5 . . ?
C30 C29 C28 121.2(2) . . ?
C30 C29 H29 119.4 . . ?
C28 C29 H29 119.4 . . ?
C29 C30 C25 119.82(19) . . ?
C29 C30 C40 121.38(19) . . ?
C25 C30 C40 118.79(18) . . ?
C32 C31 C36 119.3(2) . . ?
C32 C31 C26 121.6(2) . . ?
C36 C31 C26 119.1(2) . . ?
C33 C32 C31 119.5(2) . . ?
C33 C32 C37 120.1(2) . . ?
C31 C32 C37 120.3(2) . . ?
C34 C33 C32 122.1(2) . . ?
C34 C33 H33 119.0 . . ?
C32 C33 H33 119.0 . . ?
C33 C34 C35 118.0(2) . . ?
C33 C34 C38 121.6(2) . . ?
C35 C34 C38 120.4(2) . . ?
C36 C35 C34 121.7(2) . . ?
C36 C35 H35 119.2 . . ?
C34 C35 H35 119.2 . . ?
C35 C36 C31 119.4(2) . . ?
C35 C36 C39 120.0(2) . . ?
C31 C36 C39 120.6(2) . . ?
C32 C37 H37A 109.5 . . ?
C32 C37 H37B 109.5 . . ?
H37A C37 H37B 109.5 . . ?
C32 C37 H37C 109.5 . . ?
H37A C37 H37C 109.5 . . ?
H37B C37 H37C 109.5 . . ?
C34 C38 H38A 109.5 . . ?
C34 C38 H38B 109.5 . . ?
H38A C38 H38B 109.5 . . ?
C34 C38 H38C 109.5 . . ?
H38A C38 H38C 109.5 . . ?
H38B C38 H38C 109.5 . . ?
C36 C39 H39A 109.5 . . ?
C36 C39 H39B 109.5 . . ?
H39A C39 H39B 109.5 . . ?
C36 C39 H39C 109.5 . . ?
H39A C39 H39C 109.5 . . ?
H39B C39 H39C 109.5 . . ?
C41 C40 C45 119.96(19) . . ?
C41 C40 C30 120.17(19) . . ?
C45 C40 C30 119.8(2) . . ?
C42 C41 C40 119.0(2) . . ?
C42 C41 C46 120.0(2) . . ?
C40 C41 C46 120.88(19) . . ?
C43 C42 C41 121.6(2) . . ?
C43 C42 H42 119.2 . . ?
C41 C42 H42 119.2 . . ?
C44 C43 C42 118.9(2) . . ?
C44 C43 C47 120.2(2) . . ?
C42 C43 C47 120.9(2) . . ?
C43 C44 C45 121.8(2) . . ?
C43 C44 H44 119.1 . . ?
C45 C44 H44 119.1 . . ?
C44 C45 C40 118.7(2) . . ?
C44 C45 C48 121.0(2) . . ?
C40 C45 C48 120.4(2) . . ?
C41 C46 H46A 109.5 . . ?
C41 C46 H46B 109.5 . . ?
H46A C46 H46B 109.5 . . ?
C41 C46 H46C 109.5 . . ?
H46A C46 H46C 109.5 . . ?
H46B C46 H46C 109.5 . . ?
C43 C47 H47A 109.5 . . ?
C43 C47 H47B 109.5 . . ?
H47A C47 H47B 109.5 . . ?
C43 C47 H47C 109.5 . . ?
H47A C47 H47C 109.5 . . ?
H47B C47 H47C 109.5 . . ?
C45 C48 H48A 109.5 . . ?
C45 C48 H48B 109.5 . . ?
H48A C48 H48B 109.5 . . ?
C45 C48 H48C 109.5 . . ?
H48A C48 H48C 109.5 . . ?
H48B C48 H48C 109.5 . . ?

loop_
_geom_bond_atom_site_label_1
_geom_bond_atom_site_label_2
_geom_bond_distance
_geom_bond_site_symmetry_2
_geom_bond_publ_flag
Sn1 N2 2.096(2) . ?
Sn1 N1 2.1027(19) . ?
N1 C1 1.380(3) . ?
N1 H1 0.922(17) . ?
N2 C25 1.381(3) . ?
N2 H2 0.922(18) . ?
C1 C2 1.416(3) . ?
C1 C6 1.424(3) . ?
C2 C3 1.396(3) . ?
C2 C7 1.500(3) . ?
C3 C4 1.391(3) . ?
C3 H3 0.9500 . ?
C4 C5 1.385(3) . ?
C4 H4 0.9500 . ?
C5 C6 1.395(3) . ?
C5 H5 0.9500 . ?
C6 C16 1.495(3) . ?
C7 C12 1.398(3) . ?
C7 C8 1.407(3) . ?
C8 C9 1.396(3) . ?
C8 C13 1.507(3) . ?
C9 C10 1.391(3) . ?
C9 H9 0.9500 . ?
C10 C11 1.387(3) . ?
C10 C14 1.513(3) . ?
C11 C12 1.395(3) . ?
C11 H11 0.9500 . ?
C12 C15 1.508(3) . ?
C13 H13A 0.9800 . ?
C13 H13B 0.9800 . ?
C13 H13C 0.9800 . ?
C14 H14A 0.9800 . ?
C14 H14B 0.9800 . ?
C14 H14C 0.9800 . ?
C15 H15A 0.9800 . ?
C15 H15B 0.9800 . ?
C15 H15C 0.9800 . ?
C16 C17 1.409(3) . ?
C16 C21 1.415(3) . ?
C17 C18 1.400(3) . ?
C17 C22 1.507(3) . ?
C18 C19 1.395(4) . ?
C18 H18 0.9500 . ?
C19 C20 1.393(3) . ?
C19 C23 1.507(3) . ?
C20 C21 1.404(3) . ?
C20 H20 0.9500 . ?
C21 C24 1.513(3) . ?
C22 H22A 0.9800 . ?
C22 H22B 0.9800 . ?
C22 H22C 0.9800 . ?
C23 H23A 0.9800 . ?
C23 H23B 0.9800 . ?
C23 H23C 0.9800 . ?
C24 H24A 0.9800 . ?
C24 H24B 0.9800 . ?
C24 H24C 0.9800 . ?
C25 C26 1.417(3) . ?
C25 C30 1.420(3) . ?
C26 C27 1.388(3) . ?
C26 C31 1.500(3) . ?
C27 C28 1.394(3) . ?
C27 H27 0.9500 . ?
C28 C29 1.390(3) . ?
C28 H28 0.9500 . ?
C29 C30 1.389(3) . ?
C29 H29 0.9500 . ?
C30 C40 1.496(3) . ?
C31 C32 1.398(3) . ?
C31 C36 1.413(3) . ?
C32 C33 1.396(3) . ?
C32 C37 1.501(3) . ?
C33 C34 1.384(3) . ?
C33 H33 0.9500 . ?
C34 C35 1.395(4) . ?
C34 C38 1.505(3) . ?
C35 C36 1.394(3) . ?
C35 H35 0.9500 . ?
C36 C39 1.515(4) . ?
C37 H37A 0.9800 . ?
C37 H37B 0.9800 . ?
C37 H37C 0.9800 . ?
C38 H38A 0.9800 . ?
C38 H38B 0.9800 . ?
C38 H38C 0.9800 . ?
C39 H39A 0.9800 . ?
C39 H39B 0.9800 . ?
C39 H39C 0.9800 . ?
C40 C41 1.409(3) . ?
C40 C45 1.416(3) . ?
C41 C42 1.403(3) . ?
C41 C46 1.511(3) . ?
C42 C43 1.387(3) . ?
C42 H42 0.9500 . ?
C43 C44 1.387(4) . ?
C43 C47 1.509(3) . ?
C44 C45 1.403(3) . ?
C44 H44 0.9500 . ?
C45 C48 1.506(3) . ?
C46 H46A 0.9800 . ?
C46 H46B 0.9800 . ?
C46 H46C 0.9800 . ?
C47 H47A 0.9800 . ?
C47 H47B 0.9800 . ?
C47 H47C 0.9800 . ?
C48 H48A 0.9800 . ?
C48 H48B 0.9800 . ?
C48 H48C 0.9800 . ?
